data_7017815
loop_
_publ_author_name
'Kizas, Christos M.'
'Manos, Manolis J.'
'Nastopoulos, Vassilios'
'Boudalis, Athanassios K.'
'Sanakis, Yiannis'
'Tasiopoulos, Anastasios J.'

_publ_section_title
;
 Pentanuclear complexes with unusual structural topologies from the
 initial use of two aliphatic amino-alcohol ligands in Fe chemistry.
;
_journal_issue 5
_journal_name_full 'Dalton transactions (Cambridge, England : 2003)'
_journal_page_first 1544
_journal_page_last 1552
_journal_paper_doi 10.1039/c1dt11487e
_journal_volume 41
_journal_year 2012
_chemical_formula_moiety 'C47 H95 Fe5 N4 O20'
_chemical_formula_sum 'C47 H95 Fe5 N4 O20'
_chemical_formula_weight 1315.52
_space_group_IT_number 14
_symmetry_cell_setting monoclinic
_symmetry_space_group_name_Hall '-P 2yn'
_symmetry_space_group_name_H-M 'P 1 21/n 1'
_atom_sites_solution_hydrogens mixed
_atom_sites_solution_primary direct
_atom_sites_solution_secondary difmap
_audit_creation_method SHELXL-97
_cell_angle_alpha 90.00
_cell_angle_beta 96.0880(10)
_cell_angle_gamma 90.00
_cell_formula_units_Z 4
_cell_length_a 17.3966(2)
_cell_length_b 19.0674(3)
_cell_length_c 19.9009(3)
_cell_measurement_reflns_used 13541
_cell_measurement_temperature 100(2)
_cell_measurement_theta_max 30.4088
_cell_measurement_theta_min 3.1041
_cell_volume 6564.06(16)
_computing_cell_refinement 'CrysAlis RED (Oxford Diffraction, 2008)'
_computing_data_collection 'CrysAlis CCD (Oxford Diffraction, 2008)'
_computing_data_reduction 'CrysAlis RED (Oxford Diffraction, 2008)'
_computing_molecular_graphics
;
PLATON (Spek, 2008), ORTEP-3 (Farrugia, 1997)
;
_computing_publication_material 'WINGX (Farrugia, 1999)'
_computing_structure_refinement 'SHELXL-97 (Sheldrick, 1997)'
_computing_structure_solution 'SIR92 (Altomare et al., 1994)'
_diffrn_ambient_temperature 100(2)
_diffrn_detector_area_resol_mean 16.0288
_diffrn_measured_fraction_theta_full 0.998
_diffrn_measured_fraction_theta_max 0.998
_diffrn_measurement_device_type 'Oxford Diffraction Xcalibur-3 with Sapphire CCD'
_diffrn_measurement_method '\w scans'
_diffrn_radiation_monochromator graphite
_diffrn_radiation_source 'Enhance (Mo) X-ray source'
_diffrn_radiation_type MoK\a
_diffrn_radiation_wavelength 0.71073
_diffrn_reflns_av_R_equivalents 0.0536
_diffrn_reflns_av_sigmaI/netI 0.0988
_diffrn_reflns_limit_h_max 22
_diffrn_reflns_limit_h_min -22
_diffrn_reflns_limit_k_max 24
_diffrn_reflns_limit_k_min -22
_diffrn_reflns_limit_l_max 22
_diffrn_reflns_limit_l_min -25
_diffrn_reflns_number 53073
_diffrn_reflns_theta_full 27.50
_diffrn_reflns_theta_max 27.50
_diffrn_reflns_theta_min 3.11
_exptl_absorpt_coefficient_mu 1.144
_exptl_absorpt_correction_T_max 0.901
_exptl_absorpt_correction_T_min 0.811
_exptl_absorpt_correction_type multi-scan
_exptl_absorpt_process_details 'Empirical absorption correction (CrysAlis RED, Oxford Diffraction)'
_exptl_crystal_colour 'translucent brown-purple'
_exptl_crystal_density_diffrn 1.331
_exptl_crystal_density_method 'not measured'
_exptl_crystal_description prism
_exptl_crystal_F_000 2780
_exptl_crystal_size_max 0.20
_exptl_crystal_size_mid 0.13
_exptl_crystal_size_min 0.09
_platon_squeeze_details
;
The crystal structure contains lattice water molecules which
appear to be highly disordered and it was not possible to model
their position and distribution reliably. Therefore, the SQUEEZE
procedure of PLATON (van der Sluis & Spek, 1990; Spek, 2001)
was employed to remove the contribution of the electron density
associated with the disordered solvent from the intensity data.
The solvent-free model and intensity data were used for the final
results reported here.
;
_refine_diff_density_max 0.597
_refine_diff_density_min -0.388
_refine_diff_density_rms 0.072
_refine_ls_extinction_method none
_refine_ls_goodness_of_fit_ref 0.882
_refine_ls_hydrogen_treatment mixed
_refine_ls_matrix_type full
_refine_ls_number_parameters 730
_refine_ls_number_reflns 15054
_refine_ls_number_restraints 20
_refine_ls_restrained_S_all 0.886
_refine_ls_R_factor_all 0.0764
_refine_ls_R_factor_gt 0.0396
_refine_ls_shift/su_max 0.001
_refine_ls_shift/su_mean 0.000
_refine_ls_structure_factor_coef Fsqd
_refine_ls_weighting_details 'calc w=1/[\s^2^(Fo^2^)+(0.0334P)^2^] where P=(Fo^2^+2Fc^2^)/3'
_refine_ls_weighting_scheme calc
_refine_ls_wR_factor_gt 0.0781
_refine_ls_wR_factor_ref 0.0822
_reflns_number_gt 8602
_reflns_number_total 15054
_reflns_threshold_expression >2\s(I)
_cod_data_source_file c1dt11487e.txt
_cod_data_source_block ck3-sqz
_cod_depositor_comments
;
The following automatic conversions were performed:

'_atom_sites_solution_hydrogens' value 'geom & difmap' was changed to
'mixed'.

Automatic conversion script
Id: cif_fix_values 6452 2018-10-05 10:23:21Z andrius 
;
_cod_database_code 7017815

loop_
_symmetry_equiv_pos_as_xyz
'x, y, z'
'-x+1/2, y+1/2, -z+1/2'
'-x, -y, -z'
'x-1/2, -y-1/2, z-1/2'

loop_
_atom_site_label
_atom_site_type_symbol
_atom_site_fract_x
_atom_site_fract_y
_atom_site_fract_z
_atom_site_U_iso_or_equiv
_atom_site_adp_type
_atom_site_occupancy
_atom_site_symmetry_multiplicity
_atom_site_calc_flag
_atom_site_refinement_flags
C1 C 0.52278(17) 0.43605(15) 0.29469(13) 0.0236(7) Uani 1 1 d .
C2 C 0.55630(17) 0.51014(15) 0.29908(15) 0.0260(7) Uani 1 1 d .
C3 C 0.5227(2) 0.54820(17) 0.35594(18) 0.0528(10) Uani 1 1 d .
H3A H 0.4675 0.5500 0.3468 0.079 Uiso 1 1 calc R
H3B H 0.5430 0.5950 0.3595 0.079 Uiso 1 1 calc R
H3C H 0.5364 0.5237 0.3976 0.079 Uiso 1 1 calc R
C4 C 0.53132(19) 0.54718(16) 0.23147(16) 0.0426(9) Uani 1 1 d .
H4A H 0.4759 0.5499 0.2247 0.064 Uiso 1 1 calc R
H4B H 0.5498 0.5211 0.1952 0.064 Uiso 1 1 calc R
H4C H 0.5527 0.5936 0.2324 0.064 Uiso 1 1 calc R
C5 C 0.64439(17) 0.50843(16) 0.31061(17) 0.0398(9) Uani 1 1 d .
H5A H 0.6639 0.5555 0.3143 0.060 Uiso 1 1 calc R
H5B H 0.6643 0.4853 0.2733 0.060 Uiso 1 1 calc R
H5C H 0.6603 0.4834 0.3516 0.060 Uiso 1 1 calc R
C6 C 0.69882(17) 0.27318(15) 0.22244(14) 0.0247(7) Uani 1 1 d .
C7 C 0.74313(17) 0.29442(17) 0.16374(15) 0.0318(8) Uani 1 1 d .
C8 C 0.6891(2) 0.3125(3) 0.10117(19) 0.0856(16) Uani 1 1 d .
H8A H 0.6596 0.2717 0.0864 0.128 Uiso 1 1 calc R
H8B H 0.7188 0.3277 0.0659 0.128 Uiso 1 1 calc R
H8C H 0.6547 0.3493 0.1117 0.128 Uiso 1 1 calc R
C9 C 0.7931(3) 0.3580(2) 0.1860(2) 0.0847(15) Uani 1 1 d .
H9A H 0.7606 0.3957 0.1978 0.127 Uiso 1 1 calc R
H9B H 0.8217 0.3725 0.1497 0.127 Uiso 1 1 calc R
H9C H 0.8285 0.3456 0.2245 0.127 Uiso 1 1 calc R
C10 C 0.7960(2) 0.2351(2) 0.1476(2) 0.0718(13) Uani 1 1 d .
H10A H 0.8310 0.2244 0.1869 0.108 Uiso 1 1 calc R
H10B H 0.8248 0.2489 0.1113 0.108 Uiso 1 1 calc R
H10C H 0.7656 0.1944 0.1345 0.108 Uiso 1 1 calc R
C11 C 0.57385(18) 0.13237(15) 0.24790(14) 0.0257(7) Uani 1 1 d .
C12 C 0.55303(19) 0.07338(16) 0.19731(16) 0.0359(8) Uani 1 1 d .
C13 C 0.4681(2) 0.0593(2) 0.1915(2) 0.0764(14) Uani 1 1 d .
H13A H 0.4406 0.0997 0.1729 0.115 Uiso 1 1 calc R
H13B H 0.4528 0.0495 0.2355 0.115 Uiso 1 1 calc R
H13C H 0.4564 0.0197 0.1625 0.115 Uiso 1 1 calc R
C14 C 0.5781(3) 0.0970(2) 0.13026(17) 0.0703(13) Uani 1 1 d .
H14A H 0.5627 0.0626 0.0962 0.106 Uiso 1 1 calc R
H14B H 0.6333 0.1022 0.1344 0.106 Uiso 1 1 calc R
H14C H 0.5542 0.1411 0.1176 0.106 Uiso 1 1 calc R
C15 C 0.5964(3) 0.00695(19) 0.2212(2) 0.0755(14) Uani 1 1 d .
H15A H 0.5907 -0.0009 0.2681 0.113 Uiso 1 1 calc R
H15B H 0.6502 0.0122 0.2155 0.113 Uiso 1 1 calc R
H15C H 0.5756 -0.0323 0.1951 0.113 Uiso 1 1 calc R
C16 C 0.85488(19) 0.25937(19) 0.39840(18) 0.0420(9) Uani 1 1 d .
C17 C 0.8850(2) 0.3299(2) 0.4285(2) 0.0546(11) Uani 1 1 d .
C18 C 0.8291(2) 0.38788(19) 0.4030(2) 0.0663(12) Uani 1 1 d .
H18A H 0.7786 0.3776 0.4157 0.099 Uiso 1 1 calc R
H18B H 0.8268 0.3908 0.3547 0.099 Uiso 1 1 calc R
H18C H 0.8467 0.4318 0.4225 0.099 Uiso 1 1 calc R
C19 C 0.9651(2) 0.3451(2) 0.4059(3) 0.0891(16) Uani 1 1 d U
H19A H 0.9807 0.3918 0.4191 0.134 Uiso 1 1 calc R
H19B H 0.9627 0.3408 0.3577 0.134 Uiso 1 1 calc R
H19C H 1.0018 0.3121 0.4268 0.134 Uiso 1 1 calc R
C20 C 0.8883(3) 0.3268(2) 0.5057(2) 0.0837(15) Uani 1 1 d U
H20A H 0.9030 0.3719 0.5244 0.126 Uiso 1 1 calc R
H20B H 0.9256 0.2923 0.5228 0.126 Uiso 1 1 calc R
H20C H 0.8383 0.3143 0.5183 0.126 Uiso 1 1 calc R
C21 C 0.30639(16) 0.36042(15) 0.39529(15) 0.0233(7) Uani 1 1 d .
C22 C 0.25094(17) 0.40373(16) 0.43352(14) 0.0287(7) Uani 1 1 d .
C23 C 0.2907(2) 0.42635(19) 0.50147(16) 0.0527(10) Uani 1 1 d .
H23A H 0.3077 0.3857 0.5273 0.079 Uiso 1 1 calc R
H23B H 0.2551 0.4525 0.5254 0.079 Uiso 1 1 calc R
H23C H 0.3345 0.4552 0.4948 0.079 Uiso 1 1 calc R
C24 C 0.2216(2) 0.46739(19) 0.39374(18) 0.0643(12) Uani 1 1 d .
H24A H 0.1848 0.4918 0.4179 0.097 Uiso 1 1 calc R
H24B H 0.1971 0.4529 0.3504 0.097 Uiso 1 1 calc R
H24C H 0.2641 0.4980 0.3875 0.097 Uiso 1 1 calc R
C25 C 0.1829(2) 0.3559(2) 0.4449(2) 0.0644(12) Uani 1 1 d .
H25A H 0.2014 0.3159 0.4710 0.097 Uiso 1 1 calc R
H25B H 0.1579 0.3407 0.4021 0.097 Uiso 1 1 calc R
H25C H 0.1466 0.3813 0.4688 0.097 Uiso 1 1 calc R
C26 C 0.30519(15) 0.19915(15) 0.28446(15) 0.0242(7) Uani 1 1 d .
C27 C 0.24528(19) 0.14600(17) 0.25360(17) 0.0406(9) Uani 1 1 d .
C28 C 0.2297(2) 0.15590(17) 0.17846(17) 0.0562(11) Uani 1 1 d .
H28A H 0.2755 0.1451 0.1576 0.084 Uiso 1 1 calc R
H28B H 0.2149 0.2037 0.1689 0.084 Uiso 1 1 calc R
H28C H 0.1886 0.1252 0.1610 0.084 Uiso 1 1 calc R
C29 C 0.1707(2) 0.1611(2) 0.2888(2) 0.0696(13) Uani 1 1 d .
H29A H 0.1296 0.1311 0.2700 0.104 Uiso 1 1 calc R
H29B H 0.1558 0.2092 0.2817 0.104 Uiso 1 1 calc R
H29C H 0.1810 0.1522 0.3364 0.104 Uiso 1 1 calc R
C30 C 0.2702(2) 0.07107(16) 0.26994(17) 0.0514(10) Uani 1 1 d .
H30A H 0.2316 0.0393 0.2499 0.077 Uiso 1 1 calc R
H30B H 0.2765 0.0646 0.3181 0.077 Uiso 1 1 calc R
H30C H 0.3184 0.0619 0.2522 0.077 Uiso 1 1 calc R
C31 C 0.61354(17) 0.16648(14) 0.60089(14) 0.0247(7) Uani 1 1 d .
C32 C 0.56731(17) 0.15832(16) 0.66233(14) 0.0287(7) Uani 1 1 d .
C33 C 0.52644(18) 0.22876(17) 0.66995(16) 0.0401(8) Uani 1 1 d .
H33A H 0.4922 0.2381 0.6299 0.060 Uiso 1 1 calc R
H33B H 0.5643 0.2655 0.6765 0.060 Uiso 1 1 calc R
H33C H 0.4973 0.2268 0.7082 0.060 Uiso 1 1 calc R
C34 C 0.50598(19) 0.10176(18) 0.65065(17) 0.0457(9) Uani 1 1 d .
H34A H 0.4708 0.1136 0.6119 0.069 Uiso 1 1 calc R
H34B H 0.4781 0.0982 0.6896 0.069 Uiso 1 1 calc R
H34C H 0.5302 0.0576 0.6431 0.069 Uiso 1 1 calc R
C35 C 0.62038(18) 0.14117(18) 0.72590(15) 0.0421(9) Uani 1 1 d .
H35A H 0.5913 0.1421 0.7643 0.063 Uiso 1 1 calc R
H35B H 0.6612 0.1752 0.7319 0.063 Uiso 1 1 calc R
H35C H 0.6422 0.0953 0.7217 0.063 Uiso 1 1 calc R
C36 C 0.35694(17) 0.41558(16) 0.13422(14) 0.0310(8) Uani 1 1 d .
H36A H 0.3927 0.4528 0.1493 0.037 Uiso 1 1 calc R
H36B H 0.3188 0.4348 0.1001 0.037 Uiso 1 1 calc R
C37 C 0.40019(17) 0.35735(17) 0.10380(14) 0.0357(8) Uani 1 1 d .
H37A H 0.4121 0.3720 0.0594 0.043 Uiso 1 1 calc R
H37B H 0.3666 0.3167 0.0978 0.043 Uiso 1 1 calc R
C38 C 0.47513(18) 0.33568(17) 0.14541(14) 0.0360(8) Uani 1 1 d .
H38A H 0.5008 0.3004 0.1207 0.043 Uiso 1 1 calc R
H38B H 0.5091 0.3761 0.1514 0.043 Uiso 1 1 calc R
C39 C 0.70527(18) 0.09003(16) 0.47045(15) 0.0359(8) Uani 1 1 d .
H39A H 0.6671 0.0639 0.4923 0.043 Uiso 1 1 calc R
H39B H 0.7398 0.1122 0.5056 0.043 Uiso 1 1 calc R
C40 C 0.7506(2) 0.03995(18) 0.43333(18) 0.0511(10) Uani 1 1 d .
H40A H 0.7741 0.0065 0.4660 0.061 Uiso 1 1 calc R
H40B H 0.7142 0.0141 0.4024 0.061 Uiso 1 1 calc R
C41 C 0.8105(2) 0.0653(2) 0.39521(19) 0.0615(12) Uani 1 1 d .
H41A H 0.8361 0.0251 0.3776 0.074 Uiso 1 1 calc R
H41B H 0.8485 0.0897 0.4259 0.074 Uiso 1 1 calc R
C42 C 0.36427(18) 0.10217(16) 0.47495(17) 0.0358(8) Uani 1 1 d .
H42A H 0.3256 0.0946 0.4368 0.043 Uiso 1 1 calc R
H42B H 0.3447 0.0824 0.5147 0.043 Uiso 1 1 calc R
C43 C 0.43712(17) 0.06458(15) 0.46239(15) 0.0315(8) Uani 1 1 d .
H43A H 0.4250 0.0152 0.4559 0.038 Uiso 1 1 calc R
H43B H 0.4733 0.0685 0.5028 0.038 Uiso 1 1 calc R
C44 C 0.47754(17) 0.08929(14) 0.40279(14) 0.0257(7) Uani 1 1 d .
H44A H 0.5246 0.0624 0.4009 0.031 Uiso 1 1 calc R
H44B H 0.4443 0.0807 0.3613 0.031 Uiso 1 1 calc R
C45 C 0.50806(16) 0.35267(14) 0.47642(14) 0.0269(7) Uani 1 1 d .
H45A H 0.4624 0.3703 0.4949 0.032 Uiso 1 1 calc R
H45B H 0.5096 0.3734 0.4321 0.032 Uiso 1 1 calc R
C46 C 0.57908(17) 0.37493(16) 0.52159(15) 0.0317(8) Uani 1 1 d .
H46A H 0.5781 0.3526 0.5653 0.038 Uiso 1 1 calc R
H46B H 0.5769 0.4252 0.5284 0.038 Uiso 1 1 calc R
C47 C 0.65460(17) 0.35714(15) 0.49449(16) 0.0319(8) Uani 1 1 d .
H47A H 0.6520 0.3710 0.4474 0.038 Uiso 1 1 calc R
H47B H 0.6961 0.3833 0.5194 0.038 Uiso 1 1 calc R
O1 O 0.44934(10) 0.43097(9) 0.28471(9) 0.0231(4) Uani 1 1 d .
O2 O 0.56906(10) 0.38503(9) 0.30087(9) 0.0224(4) Uani 1 1 d .
O3 O 0.62827(11) 0.28713(10) 0.21958(9) 0.0264(5) Uani 1 1 d .
O4 O 0.73771(11) 0.24362(12) 0.27125(10) 0.0394(6) Uani 1 1 d .
O5 O 0.52650(11) 0.18078(10) 0.25118(9) 0.0257(5) Uani 1 1 d .
O6 O 0.64036(12) 0.12929(10) 0.28009(10) 0.0348(5) Uani 1 1 d .
O7 O 0.78412(11) 0.24535(11) 0.40835(10) 0.0328(5) Uani 1 1 d .
O8 O 0.89554(13) 0.22121(14) 0.36781(14) 0.0627(8) Uani 1 1 d .
O9 O 0.33808(10) 0.30884(10) 0.42691(9) 0.0258(5) Uani 1 1 d .
O10 O 0.31686(10) 0.37854(10) 0.33632(9) 0.0260(5) Uani 1 1 d .
O11 O 0.31297(10) 0.25535(10) 0.25301(9) 0.0260(5) Uani 1 1 d .
O12 O 0.33828(11) 0.18405(10) 0.34176(10) 0.0277(5) Uani 1 1 d .
O13 O 0.57355(10) 0.16449(10) 0.54296(9) 0.0252(5) Uani 1 1 d .
O14 O 0.68421(11) 0.17713(11) 0.60933(9) 0.0317(5) Uani 1 1 d .
O15 O 0.46329(10) 0.30890(9) 0.20891(8) 0.0215(4) Uani 1 1 d .
O16 O 0.66716(10) 0.14269(9) 0.43006(9) 0.0214(4) Uani 1 1 d .
O17 O 0.49606(10) 0.16166(9) 0.40738(9) 0.0192(4) Uani 1 1 d .
O18 O 0.50235(10) 0.27834(9) 0.46972(9) 0.0210(4) Uani 1 1 d .
O19 O 0.45473(9) 0.28799(9) 0.33342(8) 0.0176(4) Uani 1 1 d .
O20 O 0.61475(10) 0.25049(9) 0.36423(8) 0.0196(4) Uani 1 1 d .
Fe1 Fe 0.38880(2) 0.33810(2) 0.269750(19) 0.02047(10) Uani 1 1 d .
Fe2 Fe 0.54771(2) 0.27927(2) 0.288335(19) 0.01882(10) Uani 1 1 d .
Fe3 Fe 0.70081(2) 0.19252(2) 0.35042(2) 0.02405(11) Uani 1 1 d .
Fe4 Fe 0.41851(2) 0.23763(2) 0.403060(19) 0.02033(10) Uani 1 1 d .
Fe5 Fe 0.58773(2) 0.21122(2) 0.452528(19) 0.01941(10) Uani 1 1 d .
N1 N 0.31815(14) 0.39022(13) 0.19160(12) 0.0249(6) Uani 1 1 d D
H1N H 0.2987(16) 0.4257(12) 0.2086(14) 0.037 Uiso 1 1 d D
H2N H 0.2815(14) 0.3654(14) 0.1750(14) 0.037 Uiso 1 1 d D
N2 N 0.78593(16) 0.11230(16) 0.33867(14) 0.0358(7) Uani 1 1 d D
H3N H 0.7694(19) 0.0893(16) 0.3032(12) 0.054 Uiso 1 1 d D
H4N H 0.8213(15) 0.1344(16) 0.3262(17) 0.054 Uiso 1 1 d D
N3 N 0.37595(15) 0.17800(15) 0.48501(14) 0.0348(7) Uani 1 1 d D
H5N H 0.3351(13) 0.1950(16) 0.4952(16) 0.052 Uiso 1 1 d D
H6N H 0.4091(16) 0.1778(17) 0.5191(13) 0.052 Uiso 1 1 d D
N4 N 0.67156(14) 0.28178(14) 0.50024(12) 0.0258(6) Uani 1 1 d D
H7N H 0.6866(17) 0.2670(14) 0.5415(10) 0.039 Uiso 1 1 d D
H8N H 0.7137(12) 0.2744(15) 0.4823(14) 0.039 Uiso 1 1 d D

loop_
_atom_site_aniso_label
_atom_site_aniso_U_11
_atom_site_aniso_U_22
_atom_site_aniso_U_33
_atom_site_aniso_U_23
_atom_site_aniso_U_13
_atom_site_aniso_U_12
C1 0.0264(17) 0.0324(18) 0.0124(15) -0.0025(12) 0.0034(13) -0.0029(14)
C2 0.0264(17) 0.0224(16) 0.0300(18) -0.0033(13) 0.0067(14) -0.0051(13)
C3 0.061(3) 0.040(2) 0.061(3) -0.0233(18) 0.021(2) -0.0095(19)
C4 0.041(2) 0.0321(19) 0.055(2) 0.0074(17) 0.0045(18) -0.0035(16)
C5 0.034(2) 0.0289(19) 0.056(2) 0.0004(16) 0.0038(17) -0.0102(15)
C6 0.0213(17) 0.0286(18) 0.0241(17) -0.0027(13) 0.0026(13) -0.0021(14)
C7 0.0200(16) 0.048(2) 0.0285(18) 0.0119(15) 0.0075(14) 0.0021(15)
C8 0.050(3) 0.162(5) 0.048(3) 0.048(3) 0.022(2) 0.017(3)
C9 0.103(4) 0.081(3) 0.076(3) 0.009(3) 0.038(3) -0.037(3)
C10 0.077(3) 0.089(3) 0.058(3) 0.023(2) 0.048(2) 0.023(3)
C11 0.0302(18) 0.0282(18) 0.0196(17) -0.0002(13) 0.0071(14) -0.0023(15)
C12 0.037(2) 0.0316(19) 0.038(2) -0.0106(15) 0.0016(16) 0.0024(16)
C13 0.061(3) 0.078(3) 0.090(3) -0.053(3) 0.010(3) -0.027(2)
C14 0.109(4) 0.071(3) 0.033(2) -0.017(2) 0.016(2) -0.018(3)
C15 0.114(4) 0.040(2) 0.072(3) -0.018(2) 0.006(3) 0.004(3)
C16 0.0220(19) 0.057(2) 0.046(2) 0.0225(19) 0.0012(17) -0.0006(18)
C17 0.031(2) 0.059(3) 0.071(3) 0.028(2) -0.008(2) -0.0192(19)
C18 0.047(2) 0.055(3) 0.100(3) 0.015(2) 0.024(2) -0.009(2)
C19 0.033(2) 0.067(3) 0.169(5) 0.037(3) 0.023(3) -0.006(2)
C20 0.077(3) 0.077(3) 0.091(3) 0.013(3) -0.020(3) -0.035(3)
C21 0.0186(16) 0.0260(17) 0.0248(17) -0.0006(13) -0.0001(13) -0.0029(13)
C22 0.0272(18) 0.0342(18) 0.0250(17) -0.0027(14) 0.0045(14) 0.0108(15)
C23 0.052(2) 0.067(3) 0.039(2) -0.0155(19) 0.0011(19) 0.017(2)
C24 0.083(3) 0.067(3) 0.044(2) -0.002(2) 0.010(2) 0.049(2)
C25 0.039(2) 0.076(3) 0.083(3) -0.020(2) 0.029(2) 0.000(2)
C26 0.0146(15) 0.0254(17) 0.0324(18) 0.0016(14) 0.0010(13) 0.0004(13)
C27 0.037(2) 0.035(2) 0.045(2) 0.0101(16) -0.0142(17) -0.0097(16)
C28 0.075(3) 0.032(2) 0.055(3) 0.0014(18) -0.026(2) -0.0154(19)
C29 0.028(2) 0.085(3) 0.094(3) 0.016(3) -0.003(2) -0.017(2)
C30 0.073(3) 0.0282(19) 0.049(2) 0.0072(16) -0.011(2) -0.0137(19)
C31 0.0253(17) 0.0247(17) 0.0241(17) 0.0017(13) 0.0021(14) 0.0023(14)
C32 0.0279(18) 0.0385(19) 0.0198(16) 0.0012(14) 0.0036(13) 0.0017(15)
C33 0.035(2) 0.052(2) 0.0344(19) -0.0068(16) 0.0083(16) 0.0066(17)
C34 0.047(2) 0.056(2) 0.038(2) 0.0037(17) 0.0210(17) -0.0112(19)
C35 0.038(2) 0.062(2) 0.0271(19) 0.0100(17) 0.0078(16) 0.0090(18)
C36 0.0268(18) 0.041(2) 0.0234(17) 0.0100(14) -0.0038(14) -0.0016(15)
C37 0.0330(19) 0.058(2) 0.0158(16) 0.0067(15) 0.0017(14) 0.0091(17)
C38 0.0343(19) 0.053(2) 0.0210(17) 0.0042(15) 0.0053(15) 0.0088(17)
C39 0.043(2) 0.0311(18) 0.036(2) 0.0131(15) 0.0133(16) 0.0133(16)
C40 0.054(2) 0.050(2) 0.054(2) 0.0205(19) 0.027(2) 0.0278(19)
C41 0.060(3) 0.067(3) 0.063(3) 0.030(2) 0.032(2) 0.035(2)
C42 0.033(2) 0.0332(19) 0.043(2) 0.0102(15) 0.0130(16) -0.0042(15)
C43 0.0306(18) 0.0272(18) 0.0366(19) 0.0094(14) 0.0027(15) -0.0029(14)
C44 0.0267(17) 0.0242(17) 0.0258(17) -0.0006(13) 0.0008(14) -0.0013(13)
C45 0.0270(17) 0.0278(18) 0.0249(17) -0.0055(13) -0.0012(14) 0.0073(14)
C46 0.0366(19) 0.0283(18) 0.0298(18) -0.0073(14) 0.0009(15) -0.0013(15)
C47 0.0304(18) 0.0315(19) 0.0335(19) -0.0059(14) 0.0018(15) -0.0056(15)
O1 0.0200(11) 0.0255(11) 0.0236(11) -0.0001(9) 0.0016(9) 0.0003(9)
O2 0.0209(11) 0.0227(11) 0.0236(11) 0.0000(9) 0.0020(9) 0.0022(9)
O3 0.0225(11) 0.0362(12) 0.0210(11) 0.0032(9) 0.0047(9) 0.0038(10)
O4 0.0218(12) 0.0636(16) 0.0344(13) 0.0216(11) 0.0098(10) 0.0098(11)
O5 0.0217(11) 0.0262(11) 0.0282(12) -0.0065(9) -0.0015(9) 0.0020(9)
O6 0.0312(13) 0.0376(13) 0.0344(13) -0.0105(10) -0.0019(10) 0.0123(10)
O7 0.0173(11) 0.0437(14) 0.0372(13) 0.0076(10) 0.0018(10) -0.0026(10)
O8 0.0243(14) 0.081(2) 0.085(2) 0.0077(16) 0.0141(14) 0.0026(14)
O9 0.0211(11) 0.0314(12) 0.0259(11) 0.0055(9) 0.0066(9) 0.0076(9)
O10 0.0212(11) 0.0323(12) 0.0250(12) 0.0034(9) 0.0043(9) 0.0077(9)
O11 0.0193(11) 0.0309(12) 0.0265(11) 0.0025(9) -0.0043(9) -0.0044(9)
O12 0.0213(11) 0.0319(12) 0.0280(12) 0.0086(9) -0.0060(9) -0.0046(9)
O13 0.0228(11) 0.0339(12) 0.0187(11) 0.0047(9) 0.0013(9) -0.0002(9)
O14 0.0233(12) 0.0462(14) 0.0246(12) 0.0061(10) -0.0015(9) -0.0005(10)
O15 0.0218(11) 0.0288(11) 0.0140(10) 0.0006(8) 0.0024(8) 0.0023(9)
O16 0.0184(10) 0.0255(11) 0.0208(11) 0.0033(8) 0.0042(8) 0.0042(9)
O17 0.0172(10) 0.0196(10) 0.0209(10) 0.0001(8) 0.0019(8) 0.0002(8)
O18 0.0176(10) 0.0259(11) 0.0192(10) -0.0010(8) 0.0012(8) 0.0008(9)
O19 0.0135(9) 0.0219(10) 0.0171(10) 0.0023(8) 0.0003(8) 0.0015(8)
O20 0.0146(10) 0.0251(11) 0.0189(10) 0.0017(8) 0.0013(8) 0.0006(8)
Fe1 0.0173(2) 0.0249(2) 0.0190(2) 0.00167(18) 0.00075(17) 0.00146(18)
Fe2 0.0164(2) 0.0235(2) 0.0168(2) -0.00046(17) 0.00254(17) 0.00136(17)
Fe3 0.0169(2) 0.0341(3) 0.0217(2) 0.00477(19) 0.00486(18) 0.00436(19)
Fe4 0.0152(2) 0.0269(2) 0.0189(2) 0.00226(18) 0.00197(17) 0.00211(18)
Fe5 0.0151(2) 0.0258(2) 0.0172(2) 0.00063(18) 0.00096(16) 0.00088(18)
N1 0.0232(15) 0.0259(15) 0.0245(15) -0.0014(11) -0.0019(12) 0.0001(12)
N2 0.0267(17) 0.050(2) 0.0323(17) 0.0076(14) 0.0112(13) 0.0138(14)
N3 0.0286(17) 0.0394(18) 0.0385(18) 0.0111(14) 0.0144(13) 0.0098(14)
N4 0.0192(14) 0.0336(15) 0.0240(14) -0.0002(12) 0.0001(11) -0.0001(12)

loop_
_atom_type_symbol
_atom_type_description
_atom_type_scat_dispersion_real
_atom_type_scat_dispersion_imag
_atom_type_scat_source
C C 0.0033 0.0016 'International Tables Vol C Tables 4.2.6.8 and 6.1.1.4'
H H 0.0000 0.0000 'International Tables Vol C Tables 4.2.6.8 and 6.1.1.4'
N N 0.0061 0.0033 'International Tables Vol C Tables 4.2.6.8 and 6.1.1.4'
O O 0.0106 0.0060 'International Tables Vol C Tables 4.2.6.8 and 6.1.1.4'
Fe Fe 0.3463 0.8444 'International Tables Vol C Tables 4.2.6.8 and 6.1.1.4'

loop_
_geom_angle_atom_site_label_1
_geom_angle_atom_site_label_2
_geom_angle_atom_site_label_3
_geom_angle
O2 C1 O1 125.1(3)
O2 C1 C2 118.2(2)
O1 C1 C2 116.7(3)
C3 C2 C5 111.0(3)
C3 C2 C1 108.1(2)
C5 C2 C1 111.1(2)
C3 C2 C4 109.7(3)
C5 C2 C4 109.1(3)
C1 C2 C4 107.7(2)
C2 C3 H3A 109.5
C2 C3 H3B 109.5
H3A C3 H3B 109.5
C2 C3 H3C 109.5
H3A C3 H3C 109.5
H3B C3 H3C 109.5
C2 C4 H4A 109.5
C2 C4 H4B 109.5
H4A C4 H4B 109.5
C2 C4 H4C 109.5
H4A C4 H4C 109.5
H4B C4 H4C 109.5
C2 C5 H5A 109.5
C2 C5 H5B 109.5
H5A C5 H5B 109.5
C2 C5 H5C 109.5
H5A C5 H5C 109.5
H5B C5 H5C 109.5
O3 C6 O4 125.1(3)
O3 C6 C7 118.9(3)
O4 C6 C7 116.0(3)
C10 C7 C8 109.4(3)
C10 C7 C6 109.4(3)
C8 C7 C6 111.7(3)
C10 C7 C9 108.3(3)
C8 C7 C9 110.0(3)
C6 C7 C9 107.9(3)
C7 C8 H8A 109.5
C7 C8 H8B 109.5
H8A C8 H8B 109.5
C7 C8 H8C 109.5
H8A C8 H8C 109.5
H8B C8 H8C 109.5
C7 C9 H9A 109.5
C7 C9 H9B 109.5
H9A C9 H9B 109.5
C7 C9 H9C 109.5
H9A C9 H9C 109.5
H9B C9 H9C 109.5
C7 C10 H10A 109.5
C7 C10 H10B 109.5
H10A C10 H10B 109.5
C7 C10 H10C 109.5
H10A C10 H10C 109.5
H10B C10 H10C 109.5
O5 C11 O6 125.7(3)
O5 C11 C12 118.0(3)
O6 C11 C12 116.1(3)
C13 C12 C14 111.1(3)
C13 C12 C11 110.3(3)
C14 C12 C11 106.9(3)
C13 C12 C15 109.1(3)
C14 C12 C15 110.0(3)
C11 C12 C15 109.4(3)
C12 C13 H13A 109.5
C12 C13 H13B 109.5
H13A C13 H13B 109.5
C12 C13 H13C 109.5
H13A C13 H13C 109.5
H13B C13 H13C 109.5
C12 C14 H14A 109.5
C12 C14 H14B 109.5
H14A C14 H14B 109.5
C12 C14 H14C 109.5
H14A C14 H14C 109.5
H14B C14 H14C 109.5
C12 C15 H15A 109.5
C12 C15 H15B 109.5
H15A C15 H15B 109.5
C12 C15 H15C 109.5
H15A C15 H15C 109.5
H15B C15 H15C 109.5
O8 C16 O7 124.3(3)
O8 C16 C17 121.5(3)
O7 C16 C17 114.2(3)
C18 C17 C20 108.5(4)
C18 C17 C19 109.4(3)
C20 C17 C19 111.3(3)
C18 C17 C16 108.9(3)
C20 C17 C16 109.3(3)
C19 C17 C16 109.4(4)
C17 C18 H18A 109.5
C17 C18 H18B 109.5
H18A C18 H18B 109.5
C17 C18 H18C 109.5
H18A C18 H18C 109.5
H18B C18 H18C 109.5
C17 C19 H19A 109.5
C17 C19 H19B 109.5
H19A C19 H19B 109.5
C17 C19 H19C 109.5
H19A C19 H19C 109.5
H19B C19 H19C 109.5
C17 C20 H20A 109.5
C17 C20 H20B 109.5
H20A C20 H20B 109.5
C17 C20 H20C 109.5
H20A C20 H20C 109.5
H20B C20 H20C 109.5
O10 C21 O9 125.6(3)
O10 C21 C22 118.5(3)
O9 C21 C22 115.9(3)
C24 C22 C23 109.7(3)
C24 C22 C25 109.4(3)
C23 C22 C25 108.9(3)
C24 C22 C21 111.7(3)
C23 C22 C21 110.2(2)
C25 C22 C21 106.9(2)
C22 C23 H23A 109.5
C22 C23 H23B 109.5
H23A C23 H23B 109.5
C22 C23 H23C 109.5
H23A C23 H23C 109.5
H23B C23 H23C 109.5
C22 C24 H24A 109.5
C22 C24 H24B 109.5
H24A C24 H24B 109.5
C22 C24 H24C 109.5
H24A C24 H24C 109.5
H24B C24 H24C 109.5
C22 C25 H25A 109.5
C22 C25 H25B 109.5
H25A C25 H25B 109.5
C22 C25 H25C 109.5
H25A C25 H25C 109.5
H25B C25 H25C 109.5
O11 C26 O12 125.8(3)
O11 C26 C27 117.9(3)
O12 C26 C27 116.0(3)
C28 C27 C30 110.4(3)
C28 C27 C26 111.0(3)
C30 C27 C26 111.7(3)
C28 C27 C29 110.6(3)
C30 C27 C29 108.0(3)
C26 C27 C29 105.0(3)
C27 C28 H28A 109.5
C27 C28 H28B 109.5
H28A C28 H28B 109.5
C27 C28 H28C 109.5
H28A C28 H28C 109.5
H28B C28 H28C 109.5
C27 C29 H29A 109.5
C27 C29 H29B 109.5
H29A C29 H29B 109.5
C27 C29 H29C 109.5
H29A C29 H29C 109.5
H29B C29 H29C 109.5
C27 C30 H30A 109.5
C27 C30 H30B 109.5
H30A C30 H30B 109.5
C27 C30 H30C 109.5
H30A C30 H30C 109.5
H30B C30 H30C 109.5
O14 C31 O13 124.2(3)
O14 C31 C32 120.2(3)
O13 C31 C32 115.6(2)
C34 C32 C35 109.2(3)
C34 C32 C33 108.2(3)
C35 C32 C33 110.7(2)
C34 C32 C31 111.6(2)
C35 C32 C31 111.1(2)
C33 C32 C31 106.0(2)
C32 C33 H33A 109.5
C32 C33 H33B 109.5
H33A C33 H33B 109.5
C32 C33 H33C 109.5
H33A C33 H33C 109.5
H33B C33 H33C 109.5
C32 C34 H34A 109.5
C32 C34 H34B 109.5
H34A C34 H34B 109.5
C32 C34 H34C 109.5
H34A C34 H34C 109.5
H34B C34 H34C 109.5
C32 C35 H35A 109.5
C32 C35 H35B 109.5
H35A C35 H35B 109.5
C32 C35 H35C 109.5
H35A C35 H35C 109.5
H35B C35 H35C 109.5
N1 C36 C37 111.1(2)
N1 C36 H36A 109.4
C37 C36 H36A 109.4
N1 C36 H36B 109.4
C37 C36 H36B 109.4
H36A C36 H36B 108.0
C36 C37 C38 114.6(3)
C36 C37 H37A 108.6
C38 C37 H37A 108.6
C36 C37 H37B 108.6
C38 C37 H37B 108.6
H37A C37 H37B 107.6
O15 C38 C37 113.0(2)
O15 C38 H38A 109.0
C37 C38 H38A 109.0
O15 C38 H38B 109.0
C37 C38 H38B 109.0
H38A C38 H38B 107.8
O16 C39 C40 114.7(3)
O16 C39 H39A 108.6
C40 C39 H39A 108.6
O16 C39 H39B 108.6
C40 C39 H39B 108.6
H39A C39 H39B 107.6
C41 C40 C39 120.0(3)
C41 C40 H40A 107.3
C39 C40 H40A 107.3
C41 C40 H40B 107.3
C39 C40 H40B 107.3
H40A C40 H40B 106.9
C40 C41 N2 116.2(3)
C40 C41 H41A 108.2
N2 C41 H41A 108.2
C40 C41 H41B 108.2
N2 C41 H41B 108.2
H41A C41 H41B 107.4
N3 C42 C43 112.7(2)
N3 C42 H42A 109.1
C43 C42 H42A 109.1
N3 C42 H42B 109.1
C43 C42 H42B 109.1
H42A C42 H42B 107.8
C42 C43 C44 116.9(2)
C42 C43 H43A 108.1
C44 C43 H43A 108.1
C42 C43 H43B 108.1
C44 C43 H43B 108.1
H43A C43 H43B 107.3
O17 C44 C43 111.9(2)
O17 C44 H44A 109.2
C43 C44 H44A 109.2
O17 C44 H44B 109.2
C43 C44 H44B 109.2
H44A C44 H44B 107.9
O18 C45 C46 112.3(2)
O18 C45 H45A 109.1
C46 C45 H45A 109.1
O18 C45 H45B 109.1
C46 C45 H45B 109.1
H45A C45 H45B 107.9
C45 C46 C47 114.3(2)
C45 C46 H46A 108.7
C47 C46 H46A 108.7
C45 C46 H46B 108.7
C47 C46 H46B 108.7
H46A C46 H46B 107.6
N4 C47 C46 111.5(2)
N4 C47 H47A 109.3
C46 C47 H47A 109.3
N4 C47 H47B 109.3
C46 C47 H47B 109.3
H47A C47 H47B 108.0
C1 O1 Fe1 125.06(18)
C1 O2 Fe2 129.67(18)
C6 O3 Fe2 133.29(18)
C6 O4 Fe3 129.14(19)
C11 O5 Fe2 127.43(18)
C11 O6 Fe3 133.99(19)
C16 O7 Fe3 130.6(2)
C21 O9 Fe4 132.55(18)
C21 O10 Fe1 130.90(18)
C26 O11 Fe1 132.36(18)
C26 O12 Fe4 130.57(18)
C31 O13 Fe5 132.32(18)
C38 O15 Fe1 129.01(17)
C38 O15 Fe2 127.96(16)
Fe1 O15 Fe2 93.83(7)
C39 O16 Fe5 129.59(17)
C39 O16 Fe3 129.45(17)
Fe5 O16 Fe3 97.80(8)
C44 O17 Fe4 124.16(16)
C44 O17 Fe5 131.20(16)
Fe4 O17 Fe5 100.54(8)
C45 O18 Fe5 126.96(16)
C45 O18 Fe4 118.79(15)
Fe5 O18 Fe4 97.94(8)
Fe4 O19 Fe1 122.50(9)
Fe4 O19 Fe2 132.01(9)
Fe1 O19 Fe2 102.20(8)
Fe2 O20 Fe3 118.77(9)
Fe2 O20 Fe5 128.68(9)
Fe3 O20 Fe5 99.80(8)
O19 Fe1 O15 82.81(7)
O19 Fe1 O11 93.10(7)
O15 Fe1 O11 97.90(8)
O19 Fe1 O1 94.21(7)
O15 Fe1 O1 88.39(7)
O11 Fe1 O1 170.90(7)
O19 Fe1 O10 97.21(7)
O15 Fe1 O10 173.90(8)
O11 Fe1 O10 88.19(8)
O1 Fe1 O10 85.52(7)
O19 Fe1 N1 175.41(9)
O15 Fe1 N1 92.87(9)
O11 Fe1 N1 85.93(8)
O1 Fe1 N1 87.20(8)
O10 Fe1 N1 87.25(9)
O19 Fe1 Fe2 39.64(5)
O15 Fe1 Fe2 45.34(5)
O11 Fe1 Fe2 107.60(5)
O1 Fe1 Fe2 81.50(5)
O10 Fe1 Fe2 132.87(5)
N1 Fe1 Fe2 136.60(7)
O20 Fe2 O19 97.45(7)
O20 Fe2 O5 95.46(7)
O19 Fe2 O5 96.84(8)
O20 Fe2 O2 95.71(7)
O19 Fe2 O2 90.50(7)
O5 Fe2 O2 165.73(7)
O20 Fe2 O3 98.40(7)
O19 Fe2 O3 163.47(7)
O5 Fe2 O3 86.33(8)
O2 Fe2 O3 83.28(7)
O20 Fe2 O15 174.25(7)
O19 Fe2 O15 77.04(7)
O5 Fe2 O15 83.71(7)
O2 Fe2 O15 86.05(7)
O3 Fe2 O15 87.24(7)
O20 Fe2 Fe1 134.17(6)
O19 Fe2 Fe1 38.17(5)
O5 Fe2 Fe1 99.94(5)
O2 Fe2 Fe1 78.40(5)
O3 Fe2 Fe1 125.32(5)
O15 Fe2 Fe1 40.83(5)
O20 Fe3 O16 81.95(7)
O20 Fe3 O4 98.79(8)
O16 Fe3 O4 178.40(8)
O20 Fe3 O7 98.94(8)
O16 Fe3 O7 92.14(8)
O4 Fe3 O7 86.35(8)
O20 Fe3 O6 94.92(8)
O16 Fe3 O6 95.17(8)
O4 Fe3 O6 86.19(9)
O7 Fe3 O6 165.11(8)
O16 Fe3 N2 90.63(9)
O4 Fe3 N2 88.79(9)
O7 Fe3 N2 87.49(10)
O6 Fe3 N2 79.49(10)
O19 Fe4 O17 97.34(7)
O19 Fe4 O18 90.75(7)
O17 Fe4 O18 79.10(7)
O19 Fe4 O12 94.48(7)
O17 Fe4 O12 94.59(7)
O18 Fe4 O12 172.29(7)
O19 Fe4 O9 97.20(7)
O17 Fe4 O9 163.64(7)
O18 Fe4 O9 93.25(7)
O12 Fe4 O9 91.72(8)
O19 Fe4 N3 179.83(10)
O17 Fe4 N3 82.51(9)
O18 Fe4 N3 89.31(9)
O12 Fe4 N3 85.45(10)
O9 Fe4 N3 82.96(9)
O17 Fe5 O16 97.45(7)
O17 Fe5 O20 91.88(7)
O16 Fe5 O20 79.38(7)
O17 Fe5 O18 78.94(7)
O16 Fe5 O18 176.03(7)
O20 Fe5 O18 99.00(7)
O17 Fe5 O13 91.42(7)
O16 Fe5 O13 93.62(7)
O20 Fe5 O13 172.59(7)
O18 Fe5 O13 88.14(7)
O17 Fe5 N4 168.79(9)
O16 Fe5 N4 93.21(9)
O20 Fe5 N4 86.67(8)
O18 Fe5 N4 90.30(8)
O13 Fe5 N4 91.35(9)
C36 N1 Fe1 116.46(18)
C36 N1 H1N 107(2)
Fe1 N1 H1N 108(2)
C36 N1 H2N 106(2)
Fe1 N1 H2N 113(2)
H1N N1 H2N 107(3)
C41 N2 Fe3 119.8(2)
C41 N2 H3N 111(2)
Fe3 N2 H3N 106(2)
C41 N2 H4N 113(3)
Fe3 N2 H4N 103(3)
H3N N2 H4N 102(3)
C42 N3 Fe4 117.6(2)
C42 N3 H5N 108(2)
Fe4 N3 H5N 110(2)
C42 N3 H6N 100(2)
Fe4 N3 H6N 110(2)
H5N N3 H6N 110(3)
C47 N4 Fe5 117.41(18)
C47 N4 H7N 115.1(19)
Fe5 N4 H7N 109.5(19)
C47 N4 H8N 107(2)
Fe5 N4 H8N 107(2)
H7N N4 H8N 99(3)

loop_
_geom_bond_atom_site_label_1
_geom_bond_atom_site_label_2
_geom_bond_distance
C1 O2 1.260(3)
C1 O1 1.276(3)
C1 C2 1.527(4)
C2 C3 1.513(4)
C2 C5 1.526(4)
C2 C4 1.541(4)
C3 H3A 0.9600
C3 H3B 0.9600
C3 H3C 0.9600
C4 H4A 0.9600
C4 H4B 0.9600
C4 H4C 0.9600
C5 H5A 0.9600
C5 H5B 0.9600
C5 H5C 0.9600
C6 O3 1.251(3)
C6 O4 1.257(3)
C6 C7 1.521(4)
C7 C10 1.513(4)
C7 C8 1.518(4)
C7 C9 1.530(5)
C8 H8A 0.9600
C8 H8B 0.9600
C8 H8C 0.9600
C9 H9A 0.9600
C9 H9B 0.9600
C9 H9C 0.9600
C10 H10A 0.9600
C10 H10B 0.9600
C10 H10C 0.9600
C11 O5 1.244(3)
C11 O6 1.263(3)
C11 C12 1.527(4)
C12 C13 1.494(5)
C12 C14 1.516(4)
C12 C15 1.524(5)
C13 H13A 0.9600
C13 H13B 0.9600
C13 H13C 0.9600
C14 H14A 0.9600
C14 H14B 0.9600
C14 H14C 0.9600
C15 H15A 0.9600
C15 H15B 0.9600
C15 H15C 0.9600
C16 O8 1.221(4)
C16 O7 1.295(4)
C16 C17 1.542(5)
C17 C18 1.523(5)
C17 C20 1.533(5)
C17 C19 1.535(5)
C18 H18A 0.9600
C18 H18B 0.9600
C18 H18C 0.9600
C19 H19A 0.9600
C19 H19B 0.9600
C19 H19C 0.9600
C20 H20A 0.9600
C20 H20B 0.9600
C20 H20C 0.9600
C21 O10 1.255(3)
C21 O9 1.262(3)
C21 C22 1.532(4)
C22 C24 1.508(4)
C22 C23 1.515(4)
C22 C25 1.530(4)
C23 H23A 0.9600
C23 H23B 0.9600
C23 H23C 0.9600
C24 H24A 0.9600
C24 H24B 0.9600
C24 H24C 0.9600
C25 H25A 0.9600
C25 H25B 0.9600
C25 H25C 0.9600
C26 O11 1.255(3)
C26 O12 1.255(3)
C26 C27 1.535(4)
C27 C28 1.503(4)
C27 C30 1.518(4)
C27 C29 1.565(5)
C28 H28A 0.9600
C28 H28B 0.9600
C28 H28C 0.9600
C29 H29A 0.9600
C29 H29B 0.9600
C29 H29C 0.9600
C30 H30A 0.9600
C30 H30B 0.9600
C30 H30C 0.9600
C31 O14 1.240(3)
C31 O13 1.282(3)
C31 C32 1.541(4)
C32 C34 1.517(4)
C32 C35 1.520(4)
C32 C33 1.535(4)
C33 H33A 0.9600
C33 H33B 0.9600
C33 H33C 0.9600
C34 H34A 0.9600
C34 H34B 0.9600
C34 H34C 0.9600
C35 H35A 0.9600
C35 H35B 0.9600
C35 H35C 0.9600
C36 N1 1.469(4)
C36 C37 1.504(4)
C36 H36A 0.9700
C36 H36B 0.9700
C37 C38 1.525(4)
C37 H37A 0.9700
C37 H37B 0.9700
C38 O15 1.398(3)
C38 H38A 0.9700
C38 H38B 0.9700
C39 O16 1.407(3)
C39 C40 1.484(4)
C39 H39A 0.9700
C39 H39B 0.9700
C40 C41 1.436(4)
C40 H40A 0.9700
C40 H40B 0.9700
C41 N2 1.466(4)
C41 H41A 0.9700
C41 H41B 0.9700
C42 N3 1.471(4)
C42 C43 1.500(4)
C42 H42A 0.9700
C42 H42B 0.9700
C43 C44 1.517(4)
C43 H43A 0.9700
C43 H43B 0.9700
C44 O17 1.418(3)
C44 H44A 0.9700
C44 H44B 0.9700
C45 O18 1.426(3)
C45 C46 1.510(4)
C45 H45A 0.9700
C45 H45B 0.9700
C46 C47 1.511(4)
C46 H46A 0.9700
C46 H46B 0.9700
C47 N4 1.469(4)
C47 H47A 0.9700
C47 H47B 0.9700
O1 Fe1 2.0656(18)
O2 Fe2 2.0608(18)
O3 Fe2 2.0654(19)
O4 Fe3 2.015(2)
O5 Fe2 2.0376(18)
O6 Fe3 2.051(2)
O7 Fe3 2.022(2)
O9 Fe4 2.0413(19)
O10 Fe1 2.0658(19)
O11 Fe1 2.0611(19)
O12 Fe4 2.0296(19)
O13 Fe5 2.0463(18)
O15 Fe1 1.9461(18)
O15 Fe2 2.1171(17)
O16 Fe5 1.9869(18)
O16 Fe3 1.9885(18)
O17 Fe4 1.9752(17)
O17 Fe5 1.9847(17)
O18 Fe5 2.0172(18)
O18 Fe4 2.0198(18)
O19 Fe4 1.8507(17)
O19 Fe1 1.8776(16)
O19 Fe2 1.9382(17)
O20 Fe2 1.8892(17)
O20 Fe3 1.9042(18)
O20 Fe5 2.0111(17)
Fe1 N1 2.124(2)
Fe1 Fe2 2.9698(5)
Fe3 N2 2.159(3)
Fe4 N3 2.181(3)
Fe5 N4 2.132(2)
N1 H1N 0.844(17)
N1 H2N 0.834(17)
N2 H3N 0.854(17)
N2 H4N 0.807(17)
N3 H5N 0.825(17)
N3 H6N 0.842(17)
N4 H7N 0.881(17)
N4 H8N 0.861(17)

loop_
_geom_hbond_atom_site_label_D
_geom_hbond_atom_site_label_H
_geom_hbond_atom_site_label_A
_geom_hbond_distance_DH
_geom_hbond_distance_HA
_geom_hbond_distance_DA
_geom_hbond_angle_DHA
_geom_hbond_site_symmetry_A
N1 H2N O14 0.834(17) 2.181(18) 2.992(3) 164(3) 4_565
N2 H4N O8 0.807(17) 2.21(3) 2.837(4) 135(3) .
N4 H7N O14 0.881(17) 2.18(2) 2.940(3) 144(3) .
N4 H8N O7 0.861(17) 2.09(2) 2.902(3) 158(3) .

loop_
_geom_torsion_atom_site_label_1
_geom_torsion_atom_site_label_2
_geom_torsion_atom_site_label_3
_geom_torsion_atom_site_label_4
_geom_torsion
O2 C1 C2 C3 -122.0(3)
O1 C1 C2 C5 -179.6(2)
O2 C1 C2 C4 119.5(3)
O3 C6 C7 C10 -137.0(3)
O4 C6 C7 C8 165.7(3)
O3 C6 C7 C9 105.4(3)
O6 C11 C12 C13 149.2(3)
O5 C11 C12 C14 86.2(3)
O6 C11 C12 C14 -89.9(3)
O6 C11 C12 C15 29.2(4)
O8 C16 C17 C18 126.5(4)
O8 C16 C17 C20 -115.2(4)
O7 C16 C17 C19 -172.8(3)
O9 C21 C22 C24 175.2(3)
O10 C21 C22 C23 -126.8(3)
O10 C21 C22 C25 115.0(3)
O12 C26 C27 C28 -160.8(3)
O11 C26 C27 C30 147.6(3)
O11 C26 C27 C29 -95.6(3)
O14 C31 C32 C34 -140.8(3)
O13 C31 C32 C35 164.2(3)
O14 C31 C32 C33 101.6(3)
C2 C1 O1 Fe1 175.32(17)
C2 C1 O2 Fe2 -172.96(17)
C7 C6 O3 Fe2 -172.33(19)
C7 C6 O4 Fe3 -168.2(2)
C12 C11 O5 Fe2 -158.8(2)
C12 C11 O6 Fe3 177.9(2)
C17 C16 O7 Fe3 147.3(2)
C22 C21 O9 Fe4 -176.82(18)
C22 C21 O10 Fe1 177.09(18)
C27 C26 O11 Fe1 -175.2(2)
C27 C26 O12 Fe4 -178.5(2)
C32 C31 O13 Fe5 149.21(19)
C37 C38 O15 Fe2 -174.69(18)
C40 C39 O16 Fe5 169.2(2)
C46 C45 O18 Fe4 -172.98(18)
Fe4 O19 Fe1 O15 -145.15(11)
Fe2 O19 Fe1 O11 114.16(8)
Fe4 O19 Fe1 O1 127.00(11)
Fe2 O19 Fe1 O10 -157.27(8)
Fe4 O19 Fe1 Fe2 -161.73(15)
C38 O15 Fe1 O19 -162.8(2)
C38 O15 Fe1 O11 105.1(2)
Fe2 O15 Fe1 O11 -106.98(7)
Fe2 O15 Fe1 O1 79.62(7)
Fe2 O15 Fe1 N1 166.73(8)
C38 O15 Fe1 Fe2 -147.9(3)
C26 O11 Fe1 O15 96.9(3)
C26 O11 Fe1 N1 -170.8(3)
C1 O1 Fe1 O10 135.4(2)
C1 O1 Fe1 N1 -137.1(2)
C21 O10 Fe1 O11 75.2(2)
C21 O10 Fe1 O1 -111.4(2)
C21 O10 Fe1 N1 161.2(2)
Fe3 O20 Fe2 O19 151.21(10)
Fe3 O20 Fe2 O2 -117.54(10)
Fe5 O20 Fe2 O2 108.96(12)
Fe5 O20 Fe2 O3 -167.02(11)
Fe3 O20 Fe2 Fe1 163.10(5)
Fe1 O19 Fe2 O20 166.16(8)
Fe4 O19 Fe2 O5 61.76(13)
Fe1 O19 Fe2 O5 -97.39(8)
Fe4 O19 Fe2 O2 -130.50(12)
Fe1 O19 Fe2 O2 70.34(8)
Fe4 O19 Fe2 O3 162.0(2)
Fe4 O19 Fe2 O15 143.67(13)
Fe4 O19 Fe2 Fe1 159.16(17)
C11 O5 Fe2 O19 -140.2(2)
C11 O5 Fe2 O2 99.4(4)
C11 O5 Fe2 O3 56.1(2)
C11 O5 Fe2 O15 143.7(2)
C11 O5 Fe2 Fe1 -178.7(2)
C1 O2 Fe2 O20 -138.4(2)
C1 O2 Fe2 O3 123.8(2)
C6 O3 Fe2 O19 168.0(3)
C6 O3 Fe2 O5 -90.3(3)
C6 O3 Fe2 O2 99.5(3)
C6 O3 Fe2 O15 -174.1(3)
C6 O3 Fe2 Fe1 170.1(2)
C38 O15 Fe2 O19 163.1(2)
C38 O15 Fe2 O5 -98.4(2)
Fe1 O15 Fe2 O5 113.15(8)
Fe1 O15 Fe2 O2 -76.80(8)
Fe1 O15 Fe2 O3 -160.25(8)
C38 O15 Fe2 Fe1 148.5(3)
O15 Fe1 Fe2 O20 -175.86(11)
O11 Fe1 Fe2 O20 -92.21(10)
O1 Fe1 Fe2 O20 87.95(9)
N1 Fe1 Fe2 O20 164.66(12)
O15 Fe1 Fe2 O19 -156.55(11)
O1 Fe1 Fe2 O19 107.26(9)
N1 Fe1 Fe2 O19 -176.03(13)
O19 Fe1 Fe2 O5 88.44(10)
O1 Fe1 Fe2 O5 -164.30(7)
O10 Fe1 Fe2 O5 119.97(9)
N1 Fe1 Fe2 O5 -87.60(11)
O19 Fe1 Fe2 O2 -105.99(10)
O15 Fe1 Fe2 O2 97.47(9)
O11 Fe1 Fe2 O2 -178.89(8)
N1 Fe1 Fe2 O2 77.98(11)
O19 Fe1 Fe2 O3 -179.02(11)
O11 Fe1 Fe2 O3 108.08(9)
O10 Fe1 Fe2 O3 -147.48(10)
O19 Fe1 Fe2 O15 156.55(11)
O11 Fe1 Fe2 O15 83.64(9)
O1 Fe1 Fe2 O15 -96.19(9)
O10 Fe1 Fe2 O15 -171.92(11)
Fe2 O20 Fe3 O16 -136.98(11)
Fe5 O20 Fe3 O4 -170.62(8)
Fe2 O20 Fe3 O7 132.11(10)
Fe5 O20 Fe3 O7 -82.96(8)
Fe5 O20 Fe3 O6 102.49(8)
C39 O16 Fe3 O20 -169.1(2)
C39 O16 Fe3 O7 -70.3(2)
Fe5 O16 Fe3 O7 90.73(8)
C39 O16 Fe3 O6 96.7(2)
Fe5 O16 Fe3 O6 -102.26(8)
Fe5 O16 Fe3 N2 178.24(10)
C6 O4 Fe3 O7 -135.5(3)
C6 O4 Fe3 N2 136.9(3)
C16 O7 Fe3 O20 -140.1(3)
C16 O7 Fe3 O16 137.7(3)
C11 O6 Fe3 O16 92.6(3)
C11 O6 Fe3 O4 -88.2(3)
C11 O6 Fe3 O7 -148.3(3)
C11 O6 Fe3 N2 -177.7(3)
Fe1 O19 Fe4 O17 146.74(10)
Fe1 O19 Fe4 O18 -134.16(11)
Fe2 O19 Fe4 O12 -104.13(13)
Fe2 O19 Fe4 O9 163.57(12)
C44 O17 Fe4 O19 -125.62(19)
Fe5 O17 Fe4 O19 75.00(8)
C44 O17 Fe4 O18 145.03(19)
Fe5 O17 Fe4 O12 170.13(8)
Fe5 O17 Fe4 O9 -77.5(3)
Fe5 O17 Fe4 N3 -105.08(10)
C45 O18 Fe4 O19 56.96(19)
Fe5 O18 Fe4 O19 -83.33(8)
C45 O18 Fe4 O17 154.30(19)
Fe5 O18 Fe4 O9 179.42(8)
C45 O18 Fe4 N3 -123.20(19)
C26 O12 Fe4 O17 -122.0(2)
C26 O12 Fe4 N3 155.9(3)
C21 O9 Fe4 O17 170.1(3)
C21 O9 Fe4 O18 108.8(2)
C21 O9 Fe4 N3 -162.3(3)
Fe4 O17 Fe5 O16 -163.97(7)
C44 O17 Fe5 O20 118.4(2)
Fe4 O17 Fe5 O20 -84.44(8)
C44 O17 Fe5 O18 -142.8(2)
Fe4 O17 Fe5 O13 102.19(8)
C44 O17 Fe5 N4 -159.3(4)
C39 O16 Fe5 O17 -100.8(2)
Fe3 O16 Fe5 O17 98.15(8)
C39 O16 Fe5 O20 168.7(2)
Fe3 O16 Fe5 O13 -169.93(8)
C39 O16 Fe5 N4 82.6(2)
Fe3 O16 Fe5 N4 -78.37(9)
Fe3 O20 Fe5 O17 -105.24(8)
Fe2 O20 Fe5 O16 131.80(13)
Fe3 O20 Fe5 O18 175.66(7)
Fe2 O20 Fe5 N4 -134.30(13)
C45 O18 Fe5 O17 -149.5(2)
Fe4 O18 Fe5 O20 76.22(8)
C45 O18 Fe5 O13 118.72(19)
Fe4 O18 Fe5 O13 -105.76(8)
Fe4 O18 Fe5 N4 162.89(9)
C31 O13 Fe5 O17 176.3(2)
C31 O13 Fe5 O18 -104.9(2)
O11 Fe1 N1 C36 -123.8(2)
O10 Fe1 N1 C36 147.8(2)
O4 Fe3 N2 C41 160.1(3)
O6 Fe3 N2 C41 -113.6(3)
O18 Fe4 N3 C42 -128.6(2)
O9 Fe4 N3 C42 138.1(2)
O16 Fe5 N4 C47 146.4(2)
O13 Fe5 N4 C47 -119.8(2)

loop_
_platon_squeeze_void_nr
_platon_squeeze_void_average_x
_platon_squeeze_void_average_y
_platon_squeeze_void_average_z
_platon_squeeze_void_volume
_platon_squeeze_void_count_electrons
_platon_squeeze_void_content
1 0.000 0.000 0.500 204 33 ' '
2 0.000 0.500 0.500 24 2 ' '
3 0.500 0.500 0.000 204 33 ' '
4 0.500 0.000 0.000 24 2 ' '
